data_1561206
loop_
_publ_author_name
'Guo, Meng Yue'
'Zhang, Xin'
'Zhao, Liang'
'Li, Yue Kang'
'Chen, Dian Yu'
'Yang, Gao Wen'
'Li, Qiao Yun'

_publ_section_title
;
 Regulation of deprotonation of 3,3-di(1H-tetrazol-5-yl)pentanedioic acid:
 Solvothermal synthesis of La(III) and heterometallic La(III)/Cu(II)
 compounds for ablation of A549 cells
;
_journal_name_full 'Journal of Solid State Chemistry'
_journal_page_first 104
_journal_page_last 109
_journal_paper_doi 10.1016/j.jssc.2018.01.006
_journal_volume 259
_journal_year 2018
_chemical_formula_moiety 'C14 H28 Cu La2 N16 O18, 4(H2 O)'
_chemical_formula_sum 'C14 H36 Cu La2 N16 O22'
_chemical_formula_weight 1121.95
_space_group_IT_number 14
_space_group_name_Hall '-P 2yn'
_space_group_name_H-M_alt 'P 1 21/n 1'
_symmetry_cell_setting monoclinic
_symmetry_space_group_name_Hall '-P 2yn'
_symmetry_space_group_name_H-M 'P 1 21/n 1'
_atom_sites_solution_hydrogens geom
_atom_sites_solution_primary direct
_atom_sites_solution_secondary difmap
_cell_angle_alpha 90.00
_cell_angle_beta 104.403(4)
_cell_angle_gamma 90.00
_cell_formula_units_Z 2
_cell_length_a 9.449(4)
_cell_length_b 12.455(5)
_cell_length_c 15.100(6)
_cell_measurement_reflns_used 17899
_cell_measurement_temperature 296(2)
_cell_measurement_theta_max 27.48
_cell_measurement_theta_min 2.37
_cell_volume 1721.2(12)
_computing_molecular_graphics 'SHELXL-97 (Sheldrick, 1997)'
_computing_publication_material 'SHELXL-97 (Sheldrick, 1997)'
_computing_structure_refinement 'SHELXL-97 (Sheldrick, 1997)'
_computing_structure_solution 'SHELXS-97 (Sheldrick, 1990)'
_diffrn_ambient_temperature 296(2)
_diffrn_measured_fraction_theta_full 0.999
_diffrn_measured_fraction_theta_max 0.999
_diffrn_measurement_device_type 'Bruker Apex DUO II'
_diffrn_measurement_method 'phi and omiga scan'
_diffrn_radiation_monochromator graphite
_diffrn_radiation_source 'fine-focus sealed tube'
_diffrn_radiation_type MoK\a
_diffrn_radiation_wavelength 0.71073
_diffrn_reflns_av_R_equivalents 0.0781
_diffrn_reflns_av_sigmaI/netI 0.0382
_diffrn_reflns_limit_h_max 11
_diffrn_reflns_limit_h_min -11
_diffrn_reflns_limit_k_max 15
_diffrn_reflns_limit_k_min -15
_diffrn_reflns_limit_l_max 18
_diffrn_reflns_limit_l_min -18
_diffrn_reflns_number 17899
_diffrn_reflns_theta_full 26.37
_diffrn_reflns_theta_max 26.37
_diffrn_reflns_theta_min 2.15
_diffrn_standards_decay_% 0
_diffrn_standards_interval_count 0
_diffrn_standards_interval_time 0
_diffrn_standards_number 0
_exptl_absorpt_coefficient_mu 3.160
_exptl_crystal_colour blue
_exptl_crystal_density_diffrn 2.165
_exptl_crystal_density_method 'not measured'
_exptl_crystal_description block
_exptl_crystal_F_000 1102
_exptl_crystal_size_max 0.20
_exptl_crystal_size_mid 0.18
_exptl_crystal_size_min 0.18
_refine_diff_density_max 1.493
_refine_diff_density_min -0.897
_refine_diff_density_rms 0.120
_refine_ls_extinction_method none
_refine_ls_goodness_of_fit_ref 1.110
_refine_ls_hydrogen_treatment mixed
_refine_ls_matrix_type full
_refine_ls_number_parameters 250
_refine_ls_number_reflns 3519
_refine_ls_number_restraints 0
_refine_ls_restrained_S_all 1.110
_refine_ls_R_factor_all 0.0282
_refine_ls_R_factor_gt 0.0275
_refine_ls_shift/su_max 0.001
_refine_ls_shift/su_mean 0.000
_refine_ls_structure_factor_coef Fsqd
_refine_ls_weighting_details 'calc w=1/[\s^2^(Fo^2^)+(0.1000P)^2^+0.0000P] where P=(Fo^2^+2Fc^2^)/3'
_refine_ls_weighting_scheme calc
_refine_ls_wR_factor_gt 0.1222
_refine_ls_wR_factor_ref 0.1235
_reflns_number_gt 3417
_reflns_number_total 3519
_reflns_threshold_expression >2sigma(I)
_cod_data_source_file 2.cif
_cod_data_source_block t2
_cod_original_sg_symbol_H-M 'P 21/n'
_cod_database_code 1561206

loop_
_symmetry_equiv_pos_as_xyz
'x, y, z'
'-x+1/2, y+1/2, -z+1/2'
'-x, -y, -z'
'x-1/2, -y-1/2, z-1/2'

loop_
_atom_site_label
_atom_site_type_symbol
_atom_site_fract_x
_atom_site_fract_y
_atom_site_fract_z
_atom_site_U_iso_or_equiv
_atom_site_adp_type
_atom_site_occupancy
_atom_site_symmetry_multiplicity
_atom_site_calc_flag
_atom_site_refinement_flags
_atom_site_disorder_assembly
_atom_site_disorder_group
La1 La 0.515435(16) 0.333554(11) 0.954910(10) 0.01758(14) Uani 1 1 d . . .
Cu1 Cu 1.0000 0.0000 1.0000 0.01931(16) Uani 1 2 d S . .
O3 O 0.9113(2) 0.03593(17) 0.55728(14) 0.0251(4) Uani 1 1 d . . .
O4 O 0.9205(2) -0.06153(17) 0.68039(13) 0.0250(5) Uani 1 1 d . . .
O9 O 0.2877(2) 0.24542(19) 0.98315(16) 0.0339(5) Uani 1 1 d . . .
H9A H 0.2188 0.2912 0.9743 0.051 Uiso 1 1 d R . .
H9B H 0.2625 0.1930 0.9465 0.051 Uiso 1 1 d R . .
O1 O 0.7679(2) 0.2852(2) 0.95361(15) 0.0380(6) Uani 1 1 d . . .
O2 O 0.9811(3) 0.2058(3) 0.98224(17) 0.0446(7) Uani 1 1 d . . .
N4 N 1.0978(3) 0.02529(19) 0.90015(15) 0.0204(5) Uani 1 1 d . . .
N8 N 0.8163(3) -0.00954(18) 0.90024(17) 0.0218(5) Uani 1 1 d . . .
O8 O 0.5446(3) 0.1330(2) 1.0004(2) 0.0531(8) Uani 1 1 d . . .
H8A H 0.6310 0.1221 1.0325 0.080 Uiso 1 1 d R . .
H8B H 0.4838 0.1171 1.0314 0.080 Uiso 1 1 d R . .
O7 O 0.2770(3) 0.4148(2) 0.85636(18) 0.0449(6) Uani 1 1 d . . .
H7A H 0.2896 0.4813 0.8486 0.067 Uiso 1 1 d R . .
H7B H 0.2089 0.4065 0.8834 0.067 Uiso 1 1 d R . .
N1 N 1.1456(2) 0.1018(2) 0.78163(16) 0.0222(5) Uani 1 1 d . . .
C5 C 0.8971(3) 0.0264(2) 0.63928(18) 0.0175(5) Uani 1 1 d . . .
N2 N 1.2659(3) 0.0499(2) 0.83035(18) 0.0270(5) Uani 1 1 d . . .
N7 N 0.6976(3) -0.0728(2) 0.89798(18) 0.0317(6) Uani 1 1 d . . .
N5 N 0.6569(3) 0.0091(2) 0.76770(18) 0.0263(5) Uani 1 1 d . . .
N3 N 1.2363(3) 0.00440(19) 0.90080(18) 0.0246(5) Uani 1 1 d . . .
O6 O 0.4653(3) 0.2134(2) 0.81843(17) 0.0448(6) Uani 1 1 d . . .
H6B H 0.5410 0.1762 0.8189 0.067 Uiso 1 1 d R . .
H6A H 0.3946 0.1718 0.8199 0.067 Uiso 1 1 d R . .
N6 N 0.6047(3) -0.0619(2) 0.82046(19) 0.0308(6) Uani 1 1 d . . .
C7 C 0.7859(3) 0.0385(2) 0.81878(18) 0.0176(5) Uani 1 1 d . . .
C1 C 0.8699(3) 0.2422(2) 0.92791(17) 0.0211(5) Uani 1 1 d . . .
C4 C 0.8536(3) 0.1257(2) 0.68505(17) 0.0175(5) Uani 1 1 d . . .
H4A H 0.7498 0.1380 0.6609 0.021 Uiso 1 1 calc R . .
H4B H 0.9048 0.1873 0.6688 0.021 Uiso 1 1 calc R . .
C3 C 0.8860(3) 0.1191(2) 0.79049(16) 0.0160(5) Uani 1 1 d . . .
O5 O 0.6767(4) 0.3209(3) 1.1162(2) 0.0555(9) Uani 1 1 d . . .
H5B H 0.6295 0.2908 1.1505 0.083 Uiso 1 1 d R . .
H5A H 0.7523 0.2840 1.1159 0.083 Uiso 1 1 d R . .
C6 C 1.0429(3) 0.0837(2) 0.82584(17) 0.0161(5) Uani 1 1 d . . .
C2 C 0.8574(3) 0.2326(2) 0.82550(17) 0.0212(5) Uani 1 1 d . . .
H2A H 0.9259 0.2824 0.8095 0.025 Uiso 1 1 calc R . .
H2B H 0.7600 0.2550 0.7931 0.025 Uiso 1 1 calc R . .
O11 O 0.0461(4) 0.5029(4) 0.9117(3) 0.0901(15) Uani 1 1 d . . .
H11A H -0.0183 0.4829 0.8646 0.135 Uiso 1 1 d R . .
H11B H 0.0698 0.5677 0.9051 0.135 Uiso 1 1 d R . .
O10 O 0.9841(5) 0.2203(3) 1.1588(2) 0.0820(12) Uani 1 1 d . . .
H10A H 0.9689 0.1944 1.2078 0.123 Uiso 1 1 d R . .
H10B H 1.0230 0.1727 1.1322 0.123 Uiso 1 1 d R . .

loop_
_atom_site_aniso_label
_atom_site_aniso_U_11
_atom_site_aniso_U_22
_atom_site_aniso_U_33
_atom_site_aniso_U_23
_atom_site_aniso_U_13
_atom_site_aniso_U_12
La1 0.02091(19) 0.01843(19) 0.01530(19) 0.00071(4) 0.00808(12) 0.00206(4)
Cu1 0.0220(3) 0.0256(3) 0.0121(3) 0.00545(15) 0.0076(2) 0.00231(17)
O3 0.0374(11) 0.0235(10) 0.0177(10) -0.0013(8) 0.0131(8) 0.0009(9)
O4 0.0395(12) 0.0210(10) 0.0171(10) 0.0012(8) 0.0120(9) 0.0032(8)
O9 0.0268(11) 0.0359(12) 0.0402(13) 0.0018(10) 0.0109(9) -0.0058(9)
O1 0.0287(11) 0.0620(18) 0.0274(12) -0.0004(11) 0.0147(9) 0.0170(11)
O2 0.0418(14) 0.0673(19) 0.0227(12) -0.0037(12) 0.0045(10) 0.0282(13)
N4 0.0224(11) 0.0247(11) 0.0170(11) 0.0053(9) 0.0105(9) 0.0060(9)
N8 0.0267(12) 0.0242(12) 0.0174(12) 0.0051(8) 0.0110(10) -0.0037(9)
O8 0.0322(12) 0.0359(14) 0.085(2) 0.0255(15) 0.0038(13) 0.0061(12)
O7 0.0412(13) 0.0536(16) 0.0395(14) 0.0163(12) 0.0093(11) 0.0158(12)
N1 0.0183(10) 0.0303(12) 0.0190(11) 0.0014(9) 0.0067(8) -0.0021(9)
C5 0.0193(12) 0.0199(12) 0.0160(12) -0.0016(10) 0.0093(10) -0.0033(10)
N2 0.0231(12) 0.0363(14) 0.0235(12) 0.0022(10) 0.0094(10) 0.0027(10)
N7 0.0309(13) 0.0346(14) 0.0329(15) 0.0061(11) 0.0140(11) -0.0090(11)
N5 0.0242(12) 0.0314(14) 0.0245(13) 0.0009(10) 0.0083(10) -0.0045(10)
N3 0.0220(12) 0.0310(14) 0.0225(13) 0.0050(9) 0.0085(10) 0.0072(9)
O6 0.0590(16) 0.0444(14) 0.0388(14) -0.0168(11) 0.0270(12) -0.0191(12)
N6 0.0288(13) 0.0351(15) 0.0315(14) -0.0015(11) 0.0132(11) -0.0086(11)
C7 0.0205(12) 0.0194(13) 0.0153(12) 0.0028(10) 0.0091(10) 0.0050(10)
C1 0.0253(13) 0.0225(13) 0.0163(12) -0.0048(10) 0.0067(10) 0.0048(10)
C4 0.0243(13) 0.0190(13) 0.0102(11) 0.0030(9) 0.0059(9) 0.0050(10)
C3 0.0238(12) 0.0153(12) 0.0110(11) 0.0011(9) 0.0085(9) 0.0039(10)
O5 0.0490(18) 0.095(2) 0.0216(15) -0.0100(12) 0.0065(13) 0.0316(15)
C6 0.0214(12) 0.0149(12) 0.0138(11) -0.0005(9) 0.0079(9) 0.0006(9)
C2 0.0321(14) 0.0177(12) 0.0146(13) -0.0008(10) 0.0073(10) 0.0040(11)
O11 0.0464(19) 0.163(5) 0.054(2) -0.001(2) 0.0001(17) 0.0222(19)
O10 0.137(4) 0.076(3) 0.0385(17) -0.0092(16) 0.033(2) 0.016(2)

loop_
_atom_type_symbol
_atom_type_description
_atom_type_scat_dispersion_real
_atom_type_scat_dispersion_imag
_atom_type_scat_source
C C 0.0033 0.0016 'International Tables Vol C Tables 4.2.6.8 and 6.1.1.4'
H H 0.0000 0.0000 'International Tables Vol C Tables 4.2.6.8 and 6.1.1.4'
N N 0.0061 0.0033 'International Tables Vol C Tables 4.2.6.8 and 6.1.1.4'
O O 0.0106 0.0060 'International Tables Vol C Tables 4.2.6.8 and 6.1.1.4'
Cu Cu 0.3201 1.2651 'International Tables Vol C Tables 4.2.6.8 and 6.1.1.4'
La La -0.2871 2.4523 'International Tables Vol C Tables 4.2.6.8 and 6.1.1.4'

loop_
_geom_angle_atom_site_label_1
_geom_angle_atom_site_label_2
_geom_angle_atom_site_label_3
_geom_angle
_geom_angle_site_symmetry_1
_geom_angle_site_symmetry_3
O1 La1 O6 80.32(9) . .
O1 La1 O5 68.96(10) . .
O6 La1 O5 134.50(10) . .
O1 La1 O9 139.14(9) . .
O6 La1 O9 83.39(8) . .
O5 La1 O9 98.25(11) . .
O1 La1 O7 143.11(8) . .
O6 La1 O7 78.44(10) . .
O5 La1 O7 143.98(9) . .
O9 La1 O7 67.15(8) . .
O1 La1 O8 74.14(9) . .
O6 La1 O8 68.03(11) . .
O5 La1 O8 71.70(11) . .
O9 La1 O8 65.02(9) . .
O7 La1 O8 123.52(9) . .
O1 La1 O3 131.90(8) . 4_566
O6 La1 O3 147.59(8) . 4_566
O5 La1 O3 72.17(8) . 4_566
O9 La1 O3 73.09(8) . 4_566
O7 La1 O3 72.07(8) . 4_566
O8 La1 O3 118.48(10) . 4_566
O1 La1 O4 72.79(8) . 2_656
O6 La1 O4 71.84(8) . 2_656
O5 La1 O4 125.43(11) . 2_656
O9 La1 O4 135.64(7) . 2_656
O7 La1 O4 72.09(8) . 2_656
O8 La1 O4 131.21(10) . 2_656
O3 La1 O4 110.29(7) 4_566 2_656
O1 La1 O3 87.81(9) . 2_656
O6 La1 O3 121.05(8) . 2_656
O5 La1 O3 91.21(10) . 2_656
O9 La1 O3 132.29(7) . 2_656
O7 La1 O3 77.95(8) . 2_656
O8 La1 O3 158.52(8) . 2_656
O3 La1 O3 65.66(8) 4_566 2_656
O4 La1 O3 49.61(6) 2_656 2_656
O1 La1 C5 79.12(8) . 2_656
O6 La1 C5 96.11(8) . 2_656
O5 La1 C5 109.48(11) . 2_656
O9 La1 C5 140.04(7) . 2_656
O7 La1 C5 73.59(8) . 2_656
O8 La1 C5 150.73(9) . 2_656
O3 La1 C5 88.34(7) 4_566 2_656
O4 La1 C5 24.44(7) 2_656 2_656
O3 La1 C5 25.18(7) 2_656 2_656
N4 Cu1 N4 180.000(1) . 3_757
N4 Cu1 N8 85.28(10) . .
N4 Cu1 N8 94.72(10) 3_757 .
N4 Cu1 N8 94.72(10) . 3_757
N4 Cu1 N8 85.28(10) 3_757 3_757
N8 Cu1 N8 180.000(1) . 3_757
C5 O3 La1 141.03(17) . 4_665
C5 O3 La1 94.07(15) . 2_646
La1 O3 La1 114.34(8) 4_665 2_646
C5 O4 La1 95.52(16) . 2_646
La1 O9 H9A 109.3 . .
La1 O9 H9B 109.5 . .
H9A O9 H9B 109.5 . .
C1 O1 La1 158.9(2) . .
C6 N4 N3 106.8(2) . .
C6 N4 Cu1 124.90(18) . .
N3 N4 Cu1 127.38(18) . .
C7 N8 N7 104.4(2) . .
C7 N8 Cu1 128.0(2) . .
N7 N8 Cu1 127.41(19) . .
La1 O8 H8A 109.2 . .
La1 O8 H8B 109.2 . .
H8A O8 H8B 109.5 . .
La1 O7 H7A 109.3 . .
La1 O7 H7B 109.4 . .
H7A O7 H7B 109.5 . .
C6 N1 N2 105.4(2) . .
O4 C5 O3 120.8(2) . .
O4 C5 C4 121.4(2) . .
O3 C5 C4 117.9(2) . .
O4 C5 La1 60.04(14) . 2_646
O3 C5 La1 60.75(13) . 2_646
C4 C5 La1 178.56(18) . 2_646
N3 N2 N1 109.4(2) . .
N6 N7 N8 109.5(2) . .
C7 N5 N6 104.7(2) . .
N2 N3 N4 108.7(2) . .
La1 O6 H6B 109.5 . .
La1 O6 H6A 109.4 . .
H6B O6 H6A 109.5 . .
N7 N6 N5 109.7(2) . .
N5 C7 N8 111.7(3) . .
N5 C7 C3 124.8(2) . .
N8 C7 C3 123.5(2) . .
O1 C1 O2 122.8(3) . .
O1 C1 C2 118.6(2) . .
O2 C1 C2 118.6(2) . .
C5 C4 C3 114.6(2) . .
C5 C4 H4A 108.6 . .
C3 C4 H4A 108.6 . .
C5 C4 H4B 108.6 . .
C3 C4 H4B 108.6 . .
H4A C4 H4B 107.6 . .
C6 C3 C7 109.5(2) . .
C6 C3 C4 107.8(2) . .
C7 C3 C4 110.4(2) . .
C6 C3 C2 112.5(2) . .
C7 C3 C2 109.5(2) . .
C4 C3 C2 107.1(2) . .
La1 O5 H5B 109.4 . .
La1 O5 H5A 109.5 . .
H5B O5 H5A 109.5 . .
N1 C6 N4 109.7(2) . .
N1 C6 C3 123.3(2) . .
N4 C6 C3 126.9(2) . .
C1 C2 C3 116.0(2) . .
C1 C2 H2A 108.3 . .
C3 C2 H2A 108.3 . .
C1 C2 H2B 108.3 . .
C3 C2 H2B 108.3 . .
H2A C2 H2B 107.4 . .
H11A O11 H11B 109.5 . .
H10A O10 H10B 109.5 . .

loop_
_geom_bond_atom_site_label_1
_geom_bond_atom_site_label_2
_geom_bond_distance
_geom_bond_site_symmetry_2
La1 O1 2.465(2) .
La1 O6 2.495(2) .
La1 O5 2.536(3) .
La1 O9 2.545(2) .
La1 O7 2.578(2) .
La1 O8 2.587(3) .
La1 O3 2.599(2) 4_566
La1 O4 2.620(2) 2_656
La1 O3 2.632(2) 2_656
La1 C5 3.010(3) 2_656
Cu1 N4 1.979(2) .
Cu1 N4 1.979(2) 3_757
Cu1 N8 1.999(3) .
Cu1 N8 1.999(3) 3_757
O3 C5 1.284(3) .
O3 La1 2.599(2) 4_665
O3 La1 2.632(2) 2_646
O4 C5 1.251(3) .
O4 La1 2.620(2) 2_646
O9 H9A 0.8499 .
O9 H9B 0.8500 .
O1 C1 1.246(3) .
O2 C1 1.247(4) .
N4 C6 1.329(3) .
N4 N3 1.332(3) .
N8 C7 1.333(4) .
N8 N7 1.364(3) .
O8 H8A 0.8501 .
O8 H8B 0.8501 .
O7 H7A 0.8500 .
O7 H7B 0.8500 .
N1 C6 1.327(3) .
N1 N2 1.354(3) .
C5 C4 1.523(4) .
C5 La1 3.010(3) 2_646
N2 N3 1.295(4) .
N7 N6 1.284(4) .
N5 C7 1.322(4) .
N5 N6 1.362(4) .
O6 H6B 0.8500 .
O6 H6A 0.8500 .
C7 C3 1.512(4) .
C1 C2 1.526(3) .
C4 C3 1.547(3) .
C4 H4A 0.9700 .
C4 H4B 0.9700 .
C3 C6 1.511(3) .
C3 C2 1.556(4) .
O5 H5B 0.8500 .
O5 H5A 0.8500 .
C2 H2A 0.9700 .
C2 H2B 0.9700 .
O11 H11A 0.8501 .
O11 H11B 0.8499 .
O10 H10A 0.8500 .
O10 H10B 0.8500 .
